data_7217837
loop_
_publ_author_name
'Rahiman, Kalilur'
'Gurumoorthy, Perumal'
'Mahendiran, Dharmasivam'
'Parbhu, Durai'
'Arulvasu, Chinnasamy'

_publ_section_title
;
 Magneto-structural correlation, antioxidant, DNA interaction and growth
 inhibition activities of new chloro-bridged phenolate complexes
;
_journal_name_full 'RSC Advances'
_journal_paper_doi 10.1039/C4RA06941B
_journal_year 2014
_chemical_formula_sum 'C26 H50 Br2 Cl4 Cu2 N6 O9'
_chemical_formula_weight 1019.42
_chemical_name_systematic
; 
 ? 
;
_space_group_IT_number 14
_symmetry_cell_setting monoclinic
_symmetry_space_group_name_Hall '-P 2yn'
_symmetry_space_group_name_H-M 'P 1 21/n 1'
_atom_sites_solution_hydrogens geom
_atom_sites_solution_primary direct
_atom_sites_solution_secondary difmap
_audit_creation_method SHELXL-97
_cell_angle_alpha 90.00
_cell_angle_beta 98.6740(10)
_cell_angle_gamma 90.00
_cell_formula_units_Z 4
_cell_length_a 13.8391(4)
_cell_length_b 14.3968(4)
_cell_length_c 20.2234(7)
_cell_measurement_reflns_used 8364
_cell_measurement_temperature 293(2)
_cell_measurement_theta_max 25.0
_cell_measurement_theta_min 2.1
_cell_volume 3983.2(2)
_computing_cell_refinement 'APEX2/SAINT (Bruker, 2004)'
_computing_data_collection 'APEX2 (Bruker, 2004)'
_computing_data_reduction 'SAINT/XPREP (Bruker, 2004)'
_computing_molecular_graphics 'ORTEP3 (Farrugia, 1997) and Mercury (Bruno et al., 2002)'
_computing_publication_material 'SHELXL-97 (Sheldrick, 2008)'
_computing_structure_refinement 'SHELXL-97 (Sheldrick, 2008)'
_computing_structure_solution 'SIR92 (Altornare et al., 1993)'
_diffrn_ambient_temperature 293(2)
_diffrn_measured_fraction_theta_full 0.994
_diffrn_measured_fraction_theta_max 0.994
_diffrn_measurement_device_type 'Bruker axs kappa apex2 CCD Diffractometer'
_diffrn_measurement_method '\w and \f scan'
_diffrn_radiation_monochromator graphite
_diffrn_radiation_source 'fine-focus sealed tube'
_diffrn_radiation_type MoK\a
_diffrn_radiation_wavelength 0.71073
_diffrn_reflns_av_R_equivalents 0.0667
_diffrn_reflns_av_sigmaI/netI 0.0634
_diffrn_reflns_limit_h_max 17
_diffrn_reflns_limit_h_min -17
_diffrn_reflns_limit_k_max 18
_diffrn_reflns_limit_k_min -18
_diffrn_reflns_limit_l_max 25
_diffrn_reflns_limit_l_min -25
_diffrn_reflns_number 41141
_diffrn_reflns_theta_full 26.98
_diffrn_reflns_theta_max 26.98
_diffrn_reflns_theta_min 2.05
_diffrn_standards_decay_% 0
_exptl_absorpt_coefficient_mu 3.395
_exptl_absorpt_correction_T_max 0.592
_exptl_absorpt_correction_T_min 0.501
_exptl_absorpt_correction_type multi-scan
_exptl_absorpt_process_details 'SADABS (Bruker, 1999)'
_exptl_crystal_colour green
_exptl_crystal_density_diffrn 1.700
_exptl_crystal_density_method 'not measured'
_exptl_crystal_description block
_exptl_crystal_F_000 2064
_exptl_crystal_size_max 0.30
_exptl_crystal_size_mid 0.20
_exptl_crystal_size_min 0.20
_refine_diff_density_max 0.716
_refine_diff_density_min -0.617
_refine_diff_density_rms 0.106
_refine_ls_extinction_method none
_refine_ls_goodness_of_fit_ref 1.055
_refine_ls_hydrogen_treatment mixed
_refine_ls_matrix_type full
_refine_ls_number_parameters 456
_refine_ls_number_reflns 8638
_refine_ls_number_restraints 6
_refine_ls_restrained_S_all 1.055
_refine_ls_R_factor_all 0.0894
_refine_ls_R_factor_gt 0.0426
_refine_ls_shift/su_max 0.001
_refine_ls_shift/su_mean 0.000
_refine_ls_structure_factor_coef Fsqd
_refine_ls_weighting_details 'calc w=1/[\s^2^(Fo^2^)+(0.0397P)^2^+4.8191P] where P=(Fo^2^+2Fc^2^)/3'
_refine_ls_weighting_scheme calc
_refine_ls_wR_factor_gt 0.0923
_refine_ls_wR_factor_ref 0.1107
_reflns_number_gt 5575
_reflns_number_total 8638
_reflns_threshold_expression >2sigma(I)
_cod_data_source_file c4ra06941b2.cif
_cod_data_source_block shelxl
_cod_original_sg_symbol_H-M P21/n
_cod_database_code 7217837

loop_
_symmetry_equiv_pos_as_xyz
'x, y, z'
'-x+1/2, y+1/2, -z+1/2'
'-x, -y, -z'
'x-1/2, -y-1/2, z-1/2'

loop_
_atom_site_label
_atom_site_type_symbol
_atom_site_fract_x
_atom_site_fract_y
_atom_site_fract_z
_atom_site_U_iso_or_equiv
_atom_site_adp_type
_atom_site_occupancy
_atom_site_symmetry_multiplicity
_atom_site_calc_flag
_atom_site_refinement_flags
C1 C 0.6780(3) -0.0347(3) 0.4929(2) 0.0322(10) Uani 1 1 d .
C2 C 0.6519(3) -0.1069(3) 0.4480(2) 0.0345(10) Uani 1 1 d .
H2 H 0.6868 -0.1623 0.4522 0.041 Uiso 1 1 calc R
C3 C 0.5752(3) -0.0964(3) 0.3979(2) 0.0314(10) Uani 1 1 d .
H3 H 0.5586 -0.1454 0.3684 0.038 Uiso 1 1 calc R
C4 C 0.5199(3) -0.0138(3) 0.3890(2) 0.0265(9) Uani 1 1 d .
C5 C 0.5470(3) 0.0587(3) 0.43569(19) 0.0276(9) Uani 1 1 d .
C6 C 0.6260(3) 0.0465(3) 0.4868(2) 0.0317(10) Uani 1 1 d .
H6 H 0.6436 0.0943 0.5171 0.038 Uiso 1 1 calc R
C7 C 0.4929(3) 0.1437(3) 0.4348(2) 0.0309(10) Uani 1 1 d .
H7 H 0.5093 0.1841 0.4706 0.037 Uiso 1 1 calc R
C8 C 0.3716(3) 0.2560(3) 0.3940(2) 0.0380(11) Uani 1 1 d .
H8A H 0.4089 0.2966 0.4266 0.046 Uiso 1 1 calc R
H8B H 0.3088 0.2440 0.4081 0.046 Uiso 1 1 calc R
C9 C 0.3572(3) 0.3009(3) 0.3262(2) 0.0341(10) Uani 1 1 d .
H9A H 0.3125 0.3529 0.3258 0.041 Uiso 1 1 calc R
H9B H 0.4192 0.3244 0.3164 0.041 Uiso 1 1 calc R
C10 C 0.2115(3) 0.2118(3) 0.2736(2) 0.0316(10) Uani 1 1 d .
H10A H 0.2019 0.1920 0.3180 0.038 Uiso 1 1 calc R
H10B H 0.1928 0.1607 0.2431 0.038 Uiso 1 1 calc R
C11 C 0.1454(3) 0.2940(3) 0.2529(2) 0.0397(11) Uani 1 1 d .
H11A H 0.0777 0.2745 0.2495 0.048 Uiso 1 1 calc R
H11B H 0.1568 0.3417 0.2870 0.048 Uiso 1 1 calc R
C12 C 0.2680(3) 0.3526(3) 0.1863(2) 0.0380(11) Uani 1 1 d .
H12A H 0.2895 0.4033 0.2165 0.046 Uiso 1 1 calc R
H12B H 0.2770 0.3711 0.1415 0.046 Uiso 1 1 calc R
C13 C 0.3294(3) 0.2667(3) 0.2068(2) 0.0359(11) Uani 1 1 d .
H13A H 0.3112 0.2179 0.1743 0.043 Uiso 1 1 calc R
H13B H 0.3977 0.2814 0.2065 0.043 Uiso 1 1 calc R
C14 C 0.3478(4) 0.2528(3) -0.0167(2) 0.0425(12) Uani 1 1 d .
C15 C 0.4012(4) 0.3309(3) 0.0031(3) 0.0576(16) Uani 1 1 d .
H15 H 0.3825 0.3878 -0.0166 0.069 Uiso 1 1 calc R
C16 C 0.4816(4) 0.3260(3) 0.0512(2) 0.0526(15) Uani 1 1 d .
H16 H 0.5154 0.3802 0.0648 0.063 Uiso 1 1 calc R
C17 C 0.5149(3) 0.2408(3) 0.0808(2) 0.0366(11) Uani 1 1 d .
C18 C 0.4586(3) 0.1611(3) 0.0602(2) 0.0327(10) Uani 1 1 d .
C19 C 0.3748(3) 0.1689(3) 0.0122(2) 0.0387(11) Uani 1 1 d .
H19 H 0.3370 0.1165 -0.0002 0.046 Uiso 1 1 calc R
C20 C 0.4823(3) 0.0699(3) 0.0865(2) 0.0334(10) Uani 1 1 d .
H20 H 0.4399 0.0220 0.0708 0.040 Uiso 1 1 calc R
C21 C 0.5681(3) -0.0486(3) 0.1521(2) 0.0357(11) Uani 1 1 d .
H21A H 0.6062 -0.0831 0.1239 0.043 Uiso 1 1 calc R
H21B H 0.5049 -0.0783 0.1502 0.043 Uiso 1 1 calc R
C22 C 0.6203(3) -0.0465(3) 0.2230(2) 0.0306(10) Uani 1 1 d .
H22A H 0.5765 -0.0237 0.2525 0.037 Uiso 1 1 calc R
H22B H 0.6408 -0.1087 0.2372 0.037 Uiso 1 1 calc R
C23 C 0.7511(3) 0.0308(3) 0.2980(2) 0.0304(10) Uani 1 1 d .
H23A H 0.7008 0.0531 0.3227 0.037 Uiso 1 1 calc R
H23B H 0.8010 0.0785 0.3000 0.037 Uiso 1 1 calc R
C24 C 0.7964(3) -0.0570(3) 0.3314(2) 0.0323(10) Uani 1 1 d .
H24A H 0.8284 -0.0422 0.3762 0.039 Uiso 1 1 calc R
H24B H 0.7452 -0.1019 0.3351 0.039 Uiso 1 1 calc R
C25 C 0.8296(3) -0.1108(3) 0.2206(2) 0.0321(10) Uani 1 1 d .
H25A H 0.7803 -0.1593 0.2156 0.038 Uiso 1 1 calc R
H25B H 0.8819 -0.1298 0.1966 0.038 Uiso 1 1 calc R
C26 C 0.7853(3) -0.0213(3) 0.1916(2) 0.0307(10) Uani 1 1 d .
H26A H 0.8365 0.0249 0.1929 0.037 Uiso 1 1 calc R
H26B H 0.7582 -0.0315 0.1451 0.037 Uiso 1 1 calc R
N1 N 0.4243(3) 0.1685(2) 0.38913(17) 0.0280(8) Uani 1 1 d .
N2 N 0.3170(2) 0.2324(2) 0.27413(17) 0.0279(8) Uani 1 1 d .
N3 N 0.1627(3) 0.3333(2) 0.18782(19) 0.0384(9) Uani 1 1 d .
H3A H 0.1286 0.3864 0.1801 0.046 Uiso 1 1 calc R
H3B H 0.1406 0.2931 0.1549 0.046 Uiso 1 1 calc R
N4 N 0.5559(3) 0.0487(2) 0.12907(17) 0.0300(8) Uani 1 1 d .
N5 N 0.7075(2) 0.0157(2) 0.22708(16) 0.0255(8) Uani 1 1 d .
N6 N 0.8687(3) -0.0985(2) 0.29277(18) 0.0335(9) Uani 1 1 d .
H6A H 0.8876 -0.1541 0.3105 0.040 Uiso 1 1 calc R
H6B H 0.9219 -0.0617 0.2966 0.040 Uiso 1 1 calc R
O1 O 0.4473(2) -0.00768(18) 0.33912(14) 0.0308(7) Uani 1 1 d .
O2 O 0.5946(2) 0.23989(18) 0.12492(15) 0.0404(8) Uani 1 1 d .
O3 O 0.9005(3) 0.1476(3) 0.0826(2) 0.0848(14) Uani 1 1 d .
O4 O 0.7377(4) 0.0677(4) 0.0036(3) 0.123(2) Uani 1 1 d .
O5 O 0.6141(4) 0.2086(4) -0.0627(3) 0.1173(19) Uani 1 1 d .
O6 O 0.4872(4) 0.4975(4) 0.3657(3) 0.120(2) Uani 1 1 d .
O7 O 0.1769(3) 0.0446(3) 0.0802(2) 0.0948(15) Uani 1 1 d .
O8 O 0.0905(3) 0.2225(3) 0.0771(2) 0.0632(11) Uani 1 1 d D
O9 O 0.5255(4) -0.2854(4) 0.1612(3) 0.1139(19) Uani 1 1 d D
Cl1 Cl 0.33168(9) 0.03128(7) 0.20735(6) 0.0417(3) Uani 1 1 d .
Cl2 Cl 0.55915(8) 0.18116(7) 0.27327(6) 0.0332(2) Uani 1 1 d .
Cl3 Cl 0.79704(8) 0.21499(7) 0.20115(6) 0.0410(3) Uani 1 1 d .
Cl4 Cl 0.04553(11) 0.02597(11) 0.29089(10) 0.0802(5) Uani 1 1 d .
Cu1 Cu 0.39553(4) 0.10961(3) 0.30127(2) 0.02750(13) Uani 1 1 d .
Cu2 Cu 0.64932(4) 0.13587(3) 0.17855(3) 0.02983(14) Uani 1 1 d .
Br1 Br 0.78646(4) -0.04770(3) 0.56186(3) 0.04727(15) Uani 1 1 d .
Br2 Br 0.23851(4) 0.26092(4) -0.08554(3) 0.05869(18) Uani 1 1 d .
H8C H 0.139(3) 0.182(3) 0.072(3) 0.095(17) Uiso 1 1 d D
H8D H 0.034(2) 0.193(4) 0.088(3) 0.095(17) Uiso 1 1 d D
H9C H 0.476(4) -0.269(4) 0.123(2) 0.093(17) Uiso 1 1 d D
H9D H 0.507(4) -0.343(3) 0.177(3) 0.093(17) Uiso 1 1 d D

loop_
_atom_site_aniso_label
_atom_site_aniso_U_11
_atom_site_aniso_U_22
_atom_site_aniso_U_33
_atom_site_aniso_U_23
_atom_site_aniso_U_13
_atom_site_aniso_U_12
C1 0.030(2) 0.033(2) 0.032(2) 0.0080(18) -0.0012(19) -0.003(2)
C2 0.036(3) 0.029(2) 0.038(3) 0.0084(19) 0.005(2) 0.004(2)
C3 0.039(3) 0.022(2) 0.032(2) 0.0008(17) 0.001(2) -0.002(2)
C4 0.029(2) 0.023(2) 0.028(2) 0.0021(17) 0.0039(18) -0.0035(19)
C5 0.032(2) 0.028(2) 0.023(2) 0.0018(17) 0.0049(18) -0.0031(19)
C6 0.037(3) 0.030(2) 0.027(2) -0.0013(18) 0.0003(19) -0.004(2)
C7 0.036(3) 0.028(2) 0.028(2) -0.0012(18) 0.005(2) -0.002(2)
C8 0.041(3) 0.029(2) 0.043(3) -0.007(2) 0.004(2) 0.006(2)
C9 0.034(3) 0.021(2) 0.045(3) -0.0007(19) -0.002(2) 0.002(2)
C10 0.027(2) 0.022(2) 0.046(3) 0.0089(19) 0.006(2) -0.0015(19)
C11 0.030(3) 0.036(3) 0.054(3) 0.005(2) 0.006(2) 0.003(2)
C12 0.041(3) 0.029(2) 0.045(3) 0.012(2) 0.008(2) 0.000(2)
C13 0.032(3) 0.034(2) 0.042(3) 0.005(2) 0.006(2) 0.002(2)
C14 0.048(3) 0.044(3) 0.031(3) 0.001(2) -0.009(2) 0.010(2)
C15 0.082(4) 0.035(3) 0.046(3) 0.000(2) -0.019(3) 0.013(3)
C16 0.079(4) 0.026(2) 0.046(3) 0.003(2) -0.016(3) 0.001(3)
C17 0.047(3) 0.031(2) 0.028(2) 0.0008(19) -0.004(2) 0.003(2)
C18 0.043(3) 0.031(2) 0.023(2) -0.0004(17) 0.0008(19) 0.003(2)
C19 0.040(3) 0.042(3) 0.032(3) -0.002(2) -0.002(2) 0.002(2)
C20 0.035(3) 0.032(2) 0.032(2) -0.0021(19) -0.001(2) -0.006(2)
C21 0.038(3) 0.018(2) 0.048(3) 0.0039(19) -0.002(2) -0.001(2)
C22 0.030(2) 0.022(2) 0.039(2) 0.0050(18) 0.0012(19) -0.0005(19)
C23 0.030(2) 0.024(2) 0.035(2) -0.0040(18) -0.0010(19) 0.0005(19)
C24 0.036(3) 0.029(2) 0.029(2) 0.0023(18) -0.0017(19) 0.003(2)
C25 0.037(3) 0.022(2) 0.039(3) -0.0010(18) 0.008(2) 0.006(2)
C26 0.033(2) 0.024(2) 0.036(2) 0.0049(18) 0.009(2) 0.003(2)
N1 0.034(2) 0.0225(17) 0.0281(19) -0.0017(14) 0.0073(16) 0.0014(16)
N2 0.0281(19) 0.0203(17) 0.035(2) 0.0034(14) 0.0041(15) 0.0009(15)
N3 0.036(2) 0.0235(18) 0.052(2) 0.0059(17) -0.0062(18) 0.0064(17)
N4 0.034(2) 0.0224(17) 0.032(2) 0.0002(15) -0.0004(16) -0.0026(16)
N5 0.0268(19) 0.0185(16) 0.0308(19) 0.0019(14) 0.0031(15) 0.0010(15)
N6 0.028(2) 0.0218(18) 0.048(2) 0.0080(16) -0.0013(17) 0.0046(16)
O1 0.0354(17) 0.0204(14) 0.0333(17) 0.0019(12) -0.0058(13) -0.0024(13)
O2 0.053(2) 0.0229(15) 0.0395(18) 0.0030(13) -0.0139(15) -0.0035(15)
O3 0.092(3) 0.079(3) 0.087(3) 0.003(2) 0.026(3) 0.006(3)
O4 0.120(5) 0.108(4) 0.138(5) -0.024(4) 0.005(4) -0.013(4)
O5 0.116(4) 0.098(4) 0.144(5) -0.015(4) 0.039(4) 0.002(4)
O6 0.107(4) 0.094(4) 0.165(6) -0.041(4) 0.043(4) -0.022(3)
O7 0.083(3) 0.108(4) 0.089(4) 0.002(3) -0.002(3) 0.016(3)
O8 0.068(3) 0.056(2) 0.064(3) -0.001(2) 0.003(2) 0.000(2)
O9 0.109(5) 0.090(4) 0.147(6) 0.007(4) 0.031(4) 0.002(4)
Cl1 0.0522(7) 0.0280(5) 0.0400(6) -0.0048(5) -0.0084(5) 0.0009(5)
Cl2 0.0279(6) 0.0260(5) 0.0465(7) -0.0036(5) 0.0085(5) 0.0001(5)
Cl3 0.0349(6) 0.0240(5) 0.0636(8) 0.0015(5) 0.0059(6) -0.0031(5)
Cl4 0.0385(8) 0.0655(10) 0.1318(16) 0.0156(10) -0.0031(9) -0.0117(8)
Cu1 0.0296(3) 0.0197(2) 0.0315(3) -0.0004(2) -0.0008(2) 0.0012(2)
Cu2 0.0328(3) 0.0178(2) 0.0361(3) 0.0008(2) -0.0039(2) 0.0006(2)
Br1 0.0446(3) 0.0413(3) 0.0492(3) 0.0077(2) -0.0150(2) 0.0005(2)
Br2 0.0622(4) 0.0598(3) 0.0454(3) -0.0056(3) -0.0197(3) 0.0217(3)

loop_
_atom_type_symbol
_atom_type_description
_atom_type_scat_dispersion_real
_atom_type_scat_dispersion_imag
_atom_type_scat_source
C C 0.0033 0.0016 'International Tables Vol C Tables 4.2.6.8 and 6.1.1.4'
H H 0.0000 0.0000 'International Tables Vol C Tables 4.2.6.8 and 6.1.1.4'
N N 0.0061 0.0033 'International Tables Vol C Tables 4.2.6.8 and 6.1.1.4'
O O 0.0106 0.0060 'International Tables Vol C Tables 4.2.6.8 and 6.1.1.4'
Cl Cl 0.1484 0.1585 'International Tables Vol C Tables 4.2.6.8 and 6.1.1.4'
Cu Cu 0.3201 1.2651 'International Tables Vol C Tables 4.2.6.8 and 6.1.1.4'
Br Br -0.2901 2.4595 'International Tables Vol C Tables 4.2.6.8 and 6.1.1.4'

loop_
_geom_angle_atom_site_label_1
_geom_angle_atom_site_label_2
_geom_angle_atom_site_label_3
_geom_angle
C6 C1 C2 119.8(4)
C6 C1 Br1 119.8(3)
C2 C1 Br1 120.3(3)
C3 C2 C1 120.0(4)
C3 C2 H2 120.0
C1 C2 H2 120.0
C2 C3 C4 122.4(4)
C2 C3 H3 118.8
C4 C3 H3 118.8
O1 C4 C3 119.5(4)
O1 C4 C5 123.7(4)
C3 C4 C5 116.8(4)
C6 C5 C4 119.8(4)
C6 C5 C7 117.8(4)
C4 C5 C7 122.3(4)
C1 C6 C5 121.1(4)
C1 C6 H6 119.4
C5 C6 H6 119.4
N1 C7 C5 125.5(4)
N1 C7 H7 117.3
C5 C7 H7 117.3
N1 C8 C9 107.8(4)
N1 C8 H8A 110.1
C9 C8 H8A 110.1
N1 C8 H8B 110.1
C9 C8 H8B 110.1
H8A C8 H8B 108.5
N2 C9 C8 110.2(3)
N2 C9 H9A 109.6
C8 C9 H9A 109.6
N2 C9 H9B 109.6
C8 C9 H9B 109.6
H9A C9 H9B 108.1
N2 C10 C11 113.4(3)
N2 C10 H10A 108.9
C11 C10 H10A 108.9
N2 C10 H10B 108.9
C11 C10 H10B 108.9
H10A C10 H10B 107.7
N3 C11 C10 111.8(4)
N3 C11 H11A 109.3
C10 C11 H11A 109.3
N3 C11 H11B 109.3
C10 C11 H11B 109.3
H11A C11 H11B 107.9
N3 C12 C13 110.6(3)
N3 C12 H12A 109.5
C13 C12 H12A 109.5
N3 C12 H12B 109.5
C13 C12 H12B 109.5
H12A C12 H12B 108.1
N2 C13 C12 112.7(4)
N2 C13 H13A 109.1
C12 C13 H13A 109.1
N2 C13 H13B 109.1
C12 C13 H13B 109.1
H13A C13 H13B 107.8
C19 C14 C15 119.9(4)
C19 C14 Br2 120.2(4)
C15 C14 Br2 119.8(3)
C16 C15 C14 120.7(4)
C16 C15 H15 119.6
C14 C15 H15 119.6
C15 C16 C17 121.7(5)
C15 C16 H16 119.1
C17 C16 H16 119.1
O2 C17 C16 119.0(4)
O2 C17 C18 124.3(4)
C16 C17 C18 116.7(4)
C19 C18 C17 120.1(4)
C19 C18 C20 116.7(4)
C17 C18 C20 123.2(4)
C14 C19 C18 120.7(4)
C14 C19 H19 119.7
C18 C19 H19 119.7
N4 C20 C18 126.0(4)
N4 C20 H20 117.0
C18 C20 H20 117.0
N4 C21 C22 107.2(3)
N4 C21 H21A 110.3
C22 C21 H21A 110.3
N4 C21 H21B 110.3
C22 C21 H21B 110.3
H21A C21 H21B 108.5
N5 C22 C21 109.4(3)
N5 C22 H22A 109.8
C21 C22 H22A 109.8
N5 C22 H22B 109.8
C21 C22 H22B 109.8
H22A C22 H22B 108.2
N5 C23 C24 112.7(3)
N5 C23 H23A 109.0
C24 C23 H23A 109.0
N5 C23 H23B 109.0
C24 C23 H23B 109.0
H23A C23 H23B 107.8
N6 C24 C23 111.5(3)
N6 C24 H24A 109.3
C23 C24 H24A 109.3
N6 C24 H24B 109.3
C23 C24 H24B 109.3
H24A C24 H24B 108.0
N6 C25 C26 110.3(3)
N6 C25 H25A 109.6
C26 C25 H25A 109.6
N6 C25 H25B 109.6
C26 C25 H25B 109.6
H25A C25 H25B 108.1
N5 C26 C25 113.7(3)
N5 C26 H26A 108.8
C25 C26 H26A 108.8
N5 C26 H26B 108.8
C25 C26 H26B 108.8
H26A C26 H26B 107.7
C7 N1 C8 121.1(4)
C7 N1 Cu1 124.5(3)
C8 N1 Cu1 113.5(3)
C13 N2 C9 110.2(3)
C13 N2 C10 108.0(3)
C9 N2 C10 113.5(3)
C13 N2 Cu1 113.1(3)
C9 N2 Cu1 104.4(2)
C10 N2 Cu1 107.6(2)
C11 N3 C12 112.3(3)
C11 N3 H3A 109.2
C12 N3 H3A 109.2
C11 N3 H3B 109.2
C12 N3 H3B 109.2
H3A N3 H3B 107.9
C20 N4 C21 119.0(4)
C20 N4 Cu2 126.2(3)
C21 N4 Cu2 114.2(3)
C26 N5 C23 107.5(3)
C26 N5 C22 113.5(3)
C23 N5 C22 110.3(3)
C26 N5 Cu2 109.1(2)
C23 N5 Cu2 113.8(2)
C22 N5 Cu2 102.7(2)
C24 N6 C25 112.9(3)
C24 N6 H6A 109.0
C25 N6 H6A 109.0
C24 N6 H6B 109.0
C25 N6 H6B 109.0
H6A N6 H6B 107.8
C4 O1 Cu1 123.6(2)
C17 O2 Cu2 127.4(3)
H8C O8 H8D 113(3)
H9C O9 H9D 108(3)
Cu2 Cl2 Cu1 127.11(4)
O1 Cu1 N1 90.37(13)
O1 Cu1 N2 167.64(13)
N1 Cu1 N2 84.20(13)
O1 Cu1 Cl1 88.38(8)
N1 Cu1 Cl1 167.48(11)
N2 Cu1 Cl1 94.50(10)
O1 Cu1 Cl2 98.46(9)
N1 Cu1 Cl2 87.80(10)
N2 Cu1 Cl2 92.44(10)
Cl1 Cu1 Cl2 104.71(5)
O2 Cu2 N4 92.14(13)
O2 Cu2 N5 173.97(13)
N4 Cu2 N5 83.53(13)
O2 Cu2 Cl3 89.37(10)
N4 Cu2 Cl3 154.82(12)
N5 Cu2 Cl3 92.78(9)
O2 Cu2 Cl2 91.67(11)
N4 Cu2 Cl2 100.91(11)
N5 Cu2 Cl2 93.27(10)
Cl3 Cu2 Cl2 104.18(4)

loop_
_geom_bond_atom_site_label_1
_geom_bond_atom_site_label_2
_geom_bond_distance
C1 C6 1.368(6)
C1 C2 1.391(6)
C1 Br1 1.898(4)
C2 C3 1.361(6)
C2 H2 0.9300
C3 C4 1.410(6)
C3 H3 0.9300
C4 O1 1.315(5)
C4 C5 1.420(5)
C5 C6 1.398(5)
C5 C7 1.434(6)
C6 H6 0.9300
C7 N1 1.271(5)
C7 H7 0.9300
C8 N1 1.466(5)
C8 C9 1.503(6)
C8 H8A 0.9700
C8 H8B 0.9700
C9 N2 1.487(5)
C9 H9A 0.9700
C9 H9B 0.9700
C10 N2 1.487(5)
C10 C11 1.516(6)
C10 H10A 0.9700
C10 H10B 0.9700
C11 N3 1.485(6)
C11 H11A 0.9700
C11 H11B 0.9700
C12 N3 1.489(6)
C12 C13 1.521(6)
C12 H12A 0.9700
C12 H12B 0.9700
C13 N2 1.482(5)
C13 H13A 0.9700
C13 H13B 0.9700
C14 C19 1.369(6)
C14 C15 1.372(7)
C14 Br2 1.899(4)
C15 C16 1.365(7)
C15 H15 0.9300
C16 C17 1.411(6)
C16 H16 0.9300
C17 O2 1.309(5)
C17 C18 1.414(6)
C18 C19 1.401(6)
C18 C20 1.436(6)
C19 H19 0.9300
C20 N4 1.268(5)
C20 H20 0.9300
C21 N4 1.478(5)
C21 C22 1.506(6)
C21 H21A 0.9700
C21 H21B 0.9700
C22 N5 1.494(5)
C22 H22A 0.9700
C22 H22B 0.9700
C23 N5 1.486(5)
C23 C24 1.523(5)
C23 H23A 0.9700
C23 H23B 0.9700
C24 N6 1.485(5)
C24 H24A 0.9700
C24 H24B 0.9700
C25 N6 1.488(5)
C25 C26 1.508(5)
C25 H25A 0.9700
C25 H25B 0.9700
C26 N5 1.480(5)
C26 H26A 0.9700
C26 H26B 0.9700
N1 Cu1 1.955(3)
N2 Cu1 2.104(3)
N3 H3A 0.9000
N3 H3B 0.9000
N4 Cu2 1.964(3)
N5 Cu2 2.089(3)
N6 H6A 0.9000
N6 H6B 0.9000
O1 Cu1 1.945(3)
O2 Cu2 1.935(3)
O8 H8C 0.908(19)
O8 H8D 0.942(19)
O9 H9C 0.985(19)
O9 H9D 0.942(19)
Cl1 Cu1 2.2702(12)
Cl2 Cu2 2.5242(12)
Cl2 Cu1 2.6261(12)
Cl3 Cu2 2.3246(12)

loop_
_geom_hbond_atom_site_label_D
_geom_hbond_atom_site_label_H
_geom_hbond_atom_site_label_A
_geom_hbond_distance_DH
_geom_hbond_distance_HA
_geom_hbond_distance_DA
_geom_hbond_angle_DHA
_geom_hbond_site_symmetry_A
C7 H7 O8 0.93 2.64 3.556(6) 167.7 4_666
C10 H10B Cl1 0.97 2.85 3.462(4) 122.1 .
C11 H11A O9 0.97 2.61 3.341(8) 132.0 2
C11 H11B Cl1 0.97 2.73 3.513(5) 137.6 2
C12 H12A Cl4 0.97 2.91 3.570(5) 126.4 2
C12 H12B Br1 0.97 3.02 3.805(4) 138.7 4_565
C13 H13A Cl1 0.97 2.77 3.390(4) 122.2 .
C13 H13B Cl2 0.97 2.83 3.485(4) 126.0 .
C22 H22B Cl3 0.97 2.90 3.864(4) 171.8 2_645
C23 H23A Cl2 0.97 2.77 3.405(4) 124.0 .
C23 H23B Cl3 0.97 2.80 3.413(4) 122.0 .
C24 H24B Cl3 0.97 2.78 3.553(4) 137.7 2_645
C25 H25A Cl3 0.97 2.79 3.563(4) 136.8 2_645
C25 H25A Br2 0.97 2.99 3.499(4) 114.3 3_655
C25 H25B Cl2 0.97 2.88 3.361(4) 111.6 2_645
C26 H26A Cl3 0.97 2.80 3.410(4) 121.5 .
N3 H3A O1 0.90 1.86 2.757(4) 176.7 2
N3 H3B O8 0.90 1.91 2.808(5) 172.0 .
N6 H6A O2 0.90 2.00 2.861(4) 160.0 2_645
N6 H6B Cl4 0.90 2.14 3.038(4) 172.1 1_655
O8 H8C O7 0.908(19) 2.04(4) 2.823(6) 143(5) .
O8 H8D O3 0.942(19) 1.95(3) 2.860(6) 163(6) 1_455
O9 H9C O5 0.985(19) 1.82(2) 2.786(8) 165(6) 3_655
O9 H9D Cl4 0.942(19) 2.15(2) 3.094(6) 175(5) 2_545

loop_
_geom_torsion_atom_site_label_1
_geom_torsion_atom_site_label_2
_geom_torsion_atom_site_label_3
_geom_torsion_atom_site_label_4
_geom_torsion
C6 C1 C2 C3 0.5(7)
Br1 C1 C2 C3 -178.8(3)
C1 C2 C3 C4 0.2(7)
C2 C3 C4 O1 179.3(4)
C2 C3 C4 C5 -0.9(6)
O1 C4 C5 C6 -179.3(4)
C3 C4 C5 C6 0.9(6)
O1 C4 C5 C7 3.9(7)
C3 C4 C5 C7 -175.9(4)
C2 C1 C6 C5 -0.5(7)
Br1 C1 C6 C5 178.8(3)
C4 C5 C6 C1 -0.3(7)
C7 C5 C6 C1 176.7(4)
C6 C5 C7 N1 174.2(4)
C4 C5 C7 N1 -9.0(7)
N1 C8 C9 N2 49.1(5)
N2 C10 C11 N3 53.6(5)
N3 C12 C13 N2 -57.4(5)
C19 C14 C15 C16 0.3(9)
Br2 C14 C15 C16 -178.2(5)
C14 C15 C16 C17 2.2(9)
C15 C16 C17 O2 177.4(5)
C15 C16 C17 C18 -2.5(8)
O2 C17 C18 C19 -179.4(5)
C16 C17 C18 C19 0.5(7)
O2 C17 C18 C20 1.0(8)
C16 C17 C18 C20 -179.1(5)
C15 C14 C19 C18 -2.2(8)
Br2 C14 C19 C18 176.2(4)
C17 C18 C19 C14 1.8(7)
C20 C18 C19 C14 -178.5(4)
C19 C18 C20 N4 178.5(5)
C17 C18 C20 N4 -1.8(8)
N4 C21 C22 N5 -48.6(5)
N5 C23 C24 N6 54.4(5)
N6 C25 C26 N5 -56.6(5)
C5 C7 N1 C8 178.2(4)
C5 C7 N1 Cu1 -13.6(6)
C9 C8 N1 C7 138.2(4)
C9 C8 N1 Cu1 -31.3(4)
C12 C13 N2 C9 -66.6(5)
C12 C13 N2 C10 58.0(4)
C12 C13 N2 Cu1 176.9(3)
C8 C9 N2 C13 -163.7(4)
C8 C9 N2 C10 75.0(4)
C8 C9 N2 Cu1 -41.8(4)
C11 C10 N2 C13 -56.0(5)
C11 C10 N2 C9 66.5(5)
C11 C10 N2 Cu1 -178.4(3)
C10 C11 N3 C12 -50.9(5)
C13 C12 N3 C11 52.5(5)
C18 C20 N4 C21 178.5(4)
C18 C20 N4 Cu2 7.5(7)
C22 C21 N4 C20 -149.4(4)
C22 C21 N4 Cu2 22.6(5)
C25 C26 N5 C23 58.7(4)
C25 C26 N5 C22 -63.6(4)
C25 C26 N5 Cu2 -177.4(3)
C24 C23 N5 C26 -56.8(4)
C24 C23 N5 C22 67.4(4)
C24 C23 N5 Cu2 -177.8(3)
C21 C22 N5 C26 -68.2(4)
C21 C22 N5 C23 171.1(3)
C21 C22 N5 Cu2 49.4(4)
C23 C24 N6 C25 -50.7(4)
C26 C25 N6 C24 51.3(5)
C3 C4 O1 Cu1 -157.5(3)
C5 C4 O1 Cu1 22.7(6)
C16 C17 O2 Cu2 174.0(4)
C18 C17 O2 Cu2 -6.1(7)
C4 O1 Cu1 N1 -33.0(3)
C4 O1 Cu1 N2 -96.8(6)
C4 O1 Cu1 Cl1 159.5(3)
C4 O1 Cu1 Cl2 54.8(3)
C7 N1 Cu1 O1 28.7(4)
C8 N1 Cu1 O1 -162.3(3)
C7 N1 Cu1 N2 -162.5(4)
C8 N1 Cu1 N2 6.6(3)
C7 N1 Cu1 Cl1 112.9(5)
C8 N1 Cu1 Cl1 -78.1(6)
C7 N1 Cu1 Cl2 -69.8(3)
C8 N1 Cu1 Cl2 99.3(3)
C13 N2 Cu1 O1 -156.3(5)
C9 N2 Cu1 O1 83.8(6)
C10 N2 Cu1 O1 -37.1(7)
C13 N2 Cu1 N1 139.3(3)
C9 N2 Cu1 N1 19.4(3)
C10 N2 Cu1 N1 -101.5(3)
C13 N2 Cu1 Cl1 -53.2(3)
C9 N2 Cu1 Cl1 -173.1(3)
C10 N2 Cu1 Cl1 66.0(3)
C13 N2 Cu1 Cl2 51.8(3)
C9 N2 Cu1 Cl2 -68.1(3)
C10 N2 Cu1 Cl2 171.0(3)
Cu2 Cl2 Cu1 O1 74.62(10)
Cu2 Cl2 Cu1 N1 164.68(11)
Cu2 Cl2 Cu1 N2 -111.23(11)
Cu2 Cl2 Cu1 Cl1 -15.92(7)
C17 O2 Cu2 N4 8.5(4)
C17 O2 Cu2 N5 52.4(15)
C17 O2 Cu2 Cl3 163.4(4)
C17 O2 Cu2 Cl2 -92.5(4)
C20 N4 Cu2 O2 -9.1(4)
C21 N4 Cu2 O2 179.5(3)
C20 N4 Cu2 N5 175.1(4)
C21 N4 Cu2 N5 3.7(3)
C20 N4 Cu2 Cl3 -102.2(4)
C21 N4 Cu2 Cl3 86.5(4)
C20 N4 Cu2 Cl2 83.0(4)
C21 N4 Cu2 Cl2 -88.3(3)
C26 N5 Cu2 O2 47.6(14)
C23 N5 Cu2 O2 167.7(12)
C22 N5 Cu2 O2 -73.0(14)
C26 N5 Cu2 N4 91.9(3)
C23 N5 Cu2 N4 -148.0(3)
C22 N5 Cu2 N4 -28.8(3)
C26 N5 Cu2 Cl3 -63.1(2)
C23 N5 Cu2 Cl3 57.0(3)
C22 N5 Cu2 Cl3 176.2(2)
C26 N5 Cu2 Cl2 -167.5(2)
C23 N5 Cu2 Cl2 -47.4(3)
C22 N5 Cu2 Cl2 71.8(2)
Cu1 Cl2 Cu2 O2 99.37(10)
Cu1 Cl2 Cu2 N4 6.87(11)
Cu1 Cl2 Cu2 N5 -77.16(10)
Cu1 Cl2 Cu2 Cl3 -170.86(5)
